data_4516871
loop_
_publ_author_name
'Ding, Shuang'
'Li, Jiancheng'
'Liu, Rui'
'Fu, Gang'
'Zhu, Hongping'
'Liu, Weiping'
'Ye, Qingsong'

_publ_section_title
;
 N-Geminal P/Al Lewis Pair-Alkyne Dipolar Cycloaddition to the
 Zwitterionic C<sub>2</sub>PNAl-Heterocyclopentene.
;
_journal_issue 6
_journal_name_full 'ACS omega'
_journal_page_first 2405
_journal_page_last 2414
_journal_paper_doi 10.1021/acsomega.7b00236
_journal_volume 2
_journal_year 2017
_chemical_formula_sum 'C41 H56 Al N3 P'
_chemical_formula_weight 648.84
_space_group_IT_number 14
_space_group_name_Hall '-P 2yn'
_space_group_name_H-M_alt 'P 1 21/n 1'
_symmetry_cell_setting monoclinic
_symmetry_space_group_name_H-M 'P 1 21/n 1'
_atom_sites_solution_hydrogens geom
_atom_sites_solution_primary direct
_atom_sites_solution_secondary difmap
_audit_creation_method SHELXL-97
_cell_angle_alpha 90.00
_cell_angle_beta 94.825(2)
_cell_angle_gamma 90.00
_cell_formula_units_Z 4
_cell_length_a 10.4534(2)
_cell_length_b 21.1539(5)
_cell_length_c 17.4007(4)
_cell_measurement_reflns_used 4691
_cell_measurement_temperature 100(2)
_cell_measurement_theta_max 26.8640
_cell_measurement_theta_min 3.4800
_cell_volume 3834.18(15)
_computing_cell_refinement 'CrysAlisPro, Agilent Technologies'
_computing_data_collection 'CrysAlisPro, Agilent Technologies'
_computing_data_reduction 'CrysAlisPro, Agilent Technologies'
_computing_molecular_graphics 'Bruker SHELXTL'
_computing_publication_material 'Bruker SHELXTL'
_computing_structure_refinement 'SHELXL-97 (Sheldrick, 1997)'
_computing_structure_solution 'SHELXS-97 (Sheldrick, 1990)'
_diffrn_ambient_temperature 100(2)
_diffrn_detector_area_resol_mean 16.1903
_diffrn_measured_fraction_theta_full 0.988
_diffrn_measured_fraction_theta_max 0.988
_diffrn_measurement_device_type 'Xcalibur, Sapphire3, Gemini ultra'
_diffrn_measurement_method '\w scans'
_diffrn_radiation_monochromator graphite
_diffrn_radiation_source 'Enhance (Mo) X-ray Source'
_diffrn_radiation_type MoK\a
_diffrn_radiation_wavelength 0.71073
_diffrn_reflns_av_R_equivalents 0.0236
_diffrn_reflns_av_sigmaI/netI 0.0333
_diffrn_reflns_limit_h_max 12
_diffrn_reflns_limit_h_min -12
_diffrn_reflns_limit_k_max 25
_diffrn_reflns_limit_k_min -22
_diffrn_reflns_limit_l_max 19
_diffrn_reflns_limit_l_min -21
_diffrn_reflns_number 17171
_diffrn_reflns_theta_full 25.50
_diffrn_reflns_theta_max 25.50
_diffrn_reflns_theta_min 3.04
_exptl_absorpt_coefficient_mu 0.126
_exptl_absorpt_correction_T_max 0.9753
_exptl_absorpt_correction_T_min 0.9515
_exptl_absorpt_correction_type multi-scan
_exptl_absorpt_process_details empirical
_exptl_crystal_colour colorless
_exptl_crystal_density_diffrn 1.124
_exptl_crystal_density_meas ?
_exptl_crystal_density_method 'not measured'
_exptl_crystal_description block
_exptl_crystal_F_000 1404
_exptl_crystal_size_max 0.40
_exptl_crystal_size_mid 0.30
_exptl_crystal_size_min 0.20
_refine_diff_density_max 0.466
_refine_diff_density_min -0.301
_refine_diff_density_rms 0.040
_refine_ls_extinction_method none
_refine_ls_goodness_of_fit_ref 1.027
_refine_ls_hydrogen_treatment 'refined in a riding mode to the carrier atom'
_refine_ls_matrix_type full
_refine_ls_number_parameters 500
_refine_ls_number_reflns 7039
_refine_ls_number_restraints 457
_refine_ls_restrained_S_all 1.015
_refine_ls_R_factor_all 0.0605
_refine_ls_R_factor_gt 0.0492
_refine_ls_shift/su_max 0.001
_refine_ls_shift/su_mean 0.000
_refine_ls_structure_factor_coef Fsqd
_refine_ls_weighting_details 'calc w=1/[\s^2^(Fo^2^)+(0.0594P)^2^+1.9213P] where P=(Fo^2^+2Fc^2^)/3'
_refine_ls_weighting_scheme calc
_refine_ls_wR_factor_gt 0.1203
_refine_ls_wR_factor_ref 0.1264
_reflns_number_gt 5960
_reflns_number_total 7039
_reflns_threshold_expression >2sigma(I)
_cod_data_source_file ao7b00236_si_002.cif
_cod_data_source_block compound_12
_cod_depositor_comments
;
The following automatic conversions were performed:

data item '_symmetry_cell_setting' value 'Monoclinic' was changed to
'monoclinic' in accordance with the
/home/saulius/struct/COD-crude-data/automatic-downloads/DataCite-retrospective/ACS/depositions/lib/dictionaries/cif_core.dic
dictionary named 'cif_core.dic' version 2.4.2 last updated on
2011-04-26.

data item '_exptl_crystal_density_meas' value 'not measured' was
changed to '?' -- the value is perceived as not measured.

Automatic conversion script
Id: cif_fix_values 6909 2019-04-08 15:41:33Z antanas 
;
_cod_original_sg_symbol_H-M P2(1)/n
_cod_database_code 4516871

loop_
_symmetry_equiv_pos_as_xyz
'x, y, z'
'-x+1/2, y+1/2, -z+1/2'
'-x, -y, -z'
'x-1/2, -y-1/2, z-1/2'

loop_
_atom_site_label
_atom_site_type_symbol
_atom_site_fract_x
_atom_site_fract_y
_atom_site_fract_z
_atom_site_U_iso_or_equiv
_atom_site_adp_type
_atom_site_occupancy
_atom_site_symmetry_multiplicity
_atom_site_calc_flag
_atom_site_refinement_flags
_atom_site_disorder_assembly
_atom_site_disorder_group
P1 P 0.30313(4) 0.12384(2) 0.73763(3) 0.02437(13) Uani 1 1 d . A .
Al1 Al 0.58148(5) 0.09337(3) 0.75592(4) 0.03657(17) Uani 1 1 d . . .
N1 N 0.47670(15) 0.06785(8) 0.83410(9) 0.0337(4) Uani 1 1 d . A .
N2 N 0.26924(15) 0.05713(8) 0.87432(9) 0.0329(4) Uani 1 1 d . A .
N3 N 0.43991(14) 0.14085(7) 0.70490(9) 0.0284(3) Uani 1 1 d . A .
C1 C 0.34717(18) 0.07866(9) 0.82785(10) 0.0288(4) Uani 1 1 d . . .
C2 C 0.5170(2) 0.02178(11) 0.89612(13) 0.0463(6) Uani 1 1 d . . .
H2B H 0.4681 0.0316 0.9416 0.056 Uiso 1 1 calc R A .
C3 C 0.6593(2) 0.02820(16) 0.92135(17) 0.0711(8) Uani 1 1 d . A .
H3A H 0.6772 0.0713 0.9401 0.107 Uiso 1 1 calc R . .
H3B H 0.7095 0.0196 0.8774 0.107 Uiso 1 1 calc R . .
H3C H 0.6829 -0.0021 0.9628 0.107 Uiso 1 1 calc R . .
C4 C 0.4827(3) -0.04515(12) 0.87003(16) 0.0591(7) Uani 1 1 d . A .
H4A H 0.3901 -0.0479 0.8558 0.089 Uiso 1 1 calc R . .
H4B H 0.5063 -0.0748 0.9122 0.089 Uiso 1 1 calc R . .
H4C H 0.5294 -0.0560 0.8253 0.089 Uiso 1 1 calc R . .
C5 C 0.12953(18) 0.05967(10) 0.86228(11) 0.0339(4) Uani 1 1 d . . .
H5A H 0.1031 0.0890 0.8187 0.041 Uiso 1 1 calc R A .
C6 C 0.0814(2) -0.00694(11) 0.84300(13) 0.0479(6) Uani 1 1 d . A .
H6A H 0.1116 -0.0202 0.7937 0.072 Uiso 1 1 calc R . .
H6B H -0.0127 -0.0073 0.8392 0.072 Uiso 1 1 calc R . .
H6C H 0.1143 -0.0361 0.8838 0.072 Uiso 1 1 calc R . .
C7 C 0.0749(2) 0.08246(12) 0.93579(13) 0.0473(6) Uani 1 1 d . A .
H7A H 0.1049 0.1256 0.9475 0.071 Uiso 1 1 calc R . .
H7B H 0.1037 0.0544 0.9786 0.071 Uiso 1 1 calc R . .
H7C H -0.0191 0.0821 0.9286 0.071 Uiso 1 1 calc R . .
C8 C 0.7247(6) 0.1448(4) 0.8011(4) 0.0516(15) Uani 0.602(6) 1 d PU A 2
H8A H 0.6914 0.1860 0.8178 0.062 Uiso 0.602(6) 1 calc PR A 2
H8B H 0.7655 0.1231 0.8473 0.062 Uiso 0.602(6) 1 calc PR A 2
C9 C 0.8236(5) 0.1561(3) 0.7446(4) 0.0864(17) Uani 0.602(6) 1 d PU A 2
H9A H 0.8955 0.1801 0.7698 0.130 Uiso 0.602(6) 1 calc PR A 2
H9B H 0.7849 0.1801 0.7004 0.130 Uiso 0.602(6) 1 calc PR A 2
H9C H 0.8549 0.1154 0.7268 0.130 Uiso 0.602(6) 1 calc PR A 2
C8A C 0.7476(9) 0.1427(6) 0.7704(6) 0.056(2) Uani 0.398(6) 1 d PU A 1
H8AA H 0.8191 0.1121 0.7699 0.067 Uiso 0.398(6) 1 calc PR A 1
H8AB H 0.7520 0.1704 0.7249 0.067 Uiso 0.398(6) 1 calc PR A 1
C9A C 0.7720(7) 0.1826(4) 0.8403(5) 0.071(2) Uani 0.398(6) 1 d PU A 1
H9AA H 0.8532 0.2053 0.8379 0.107 Uiso 0.398(6) 1 calc PR A 1
H9AB H 0.7770 0.1557 0.8863 0.107 Uiso 0.398(6) 1 calc PR A 1
H9AC H 0.7019 0.2130 0.8428 0.107 Uiso 0.398(6) 1 calc PR A 1
C10 C 0.6330(2) 0.02353(12) 0.68804(14) 0.0527(6) Uani 1 1 d . A .
H10A H 0.5916 0.0179 0.6378 0.063 Uiso 1 1 calc R . .
C11 C 0.7414(2) -0.02087(13) 0.71933(15) 0.0572(7) Uani 1 1 d . . .
H11A H 0.7665 -0.0482 0.6777 0.086 Uiso 1 1 calc R A .
H11B H 0.7115 -0.0470 0.7607 0.086 Uiso 1 1 calc R . .
H11C H 0.8155 0.0043 0.7396 0.086 Uiso 1 1 calc R . .
C12 C 0.44043(17) 0.18880(9) 0.64464(12) 0.0325(4) Uani 1 1 d . . .
C13 C 0.4623(2) 0.25285(10) 0.66520(14) 0.0428(5) Uani 1 1 d . A .
C14 C 0.4465(2) 0.29832(11) 0.60685(16) 0.0544(6) Uani 1 1 d . . .
H14A H 0.4595 0.3416 0.6199 0.065 Uiso 1 1 calc R A .
C15 C 0.4128(3) 0.28248(12) 0.53113(16) 0.0580(7) Uani 1 1 d . A .
H15A H 0.3979 0.3145 0.4931 0.070 Uiso 1 1 calc R . .
C16 C 0.4009(2) 0.21948(11) 0.51108(14) 0.0469(6) Uani 1 1 d . . .
H16A H 0.3816 0.2085 0.4585 0.056 Uiso 1 1 calc R A .
C17 C 0.41649(18) 0.17157(10) 0.56621(12) 0.0342(4) Uani 1 1 d . A .
C18 C 0.20675(17) 0.19248(9) 0.75300(10) 0.0281(4) Uani 1 1 d . . .
C19 C 0.19115(19) 0.21252(10) 0.82802(11) 0.0360(5) Uani 1 1 d . A .
H19A H 0.2314 0.1900 0.8707 0.043 Uiso 1 1 calc R . .
C20 C 0.1170(2) 0.26518(10) 0.84034(13) 0.0453(5) Uani 1 1 d . . .
H20A H 0.1061 0.2787 0.8915 0.054 Uiso 1 1 calc R A .
C21 C 0.0586(2) 0.29821(11) 0.77814(14) 0.0503(6) Uani 1 1 d . A .
H21A H 0.0063 0.3339 0.7867 0.060 Uiso 1 1 calc R . .
C22 C 0.0762(2) 0.27935(11) 0.70369(13) 0.0475(6) Uani 1 1 d . . .
H22A H 0.0371 0.3025 0.6613 0.057 Uiso 1 1 calc R A .
C23 C 0.15046(19) 0.22692(10) 0.69056(12) 0.0357(5) Uani 1 1 d . A .
H23A H 0.1631 0.2144 0.6393 0.043 Uiso 1 1 calc R . .
C24 C 0.20428(17) 0.06834(9) 0.67911(9) 0.0254(4) Uani 1 1 d . . .
C25 C 0.25954(18) 0.00987(9) 0.66509(11) 0.0306(4) Uani 1 1 d . A .
H25A H 0.3462 0.0019 0.6834 0.037 Uiso 1 1 calc R . .
C26 C 0.1890(2) -0.03666(10) 0.62473(11) 0.0362(5) Uani 1 1 d . . .
H26A H 0.2273 -0.0763 0.6149 0.043 Uiso 1 1 calc R A .
C27 C 0.0623(2) -0.02513(10) 0.59874(11) 0.0400(5) Uani 1 1 d . A .
H27A H 0.0135 -0.0569 0.5711 0.048 Uiso 1 1 calc R . .
C28 C 0.00677(19) 0.03229(11) 0.61284(11) 0.0389(5) Uani 1 1 d . . .
H28A H -0.0802 0.0398 0.5949 0.047 Uiso 1 1 calc R A .
C29 C 0.07686(18) 0.07923(9) 0.65304(10) 0.0311(4) Uani 1 1 d . A .
H29A H 0.0379 0.1187 0.6627 0.037 Uiso 1 1 calc R . .
C131 C 0.5040(2) 0.27541(11) 0.74605(16) 0.0562(7) Uani 1 1 d . . .
H13A H 0.5055 0.2383 0.7817 0.067 Uiso 1 1 calc R A .
C132 C 0.6409(3) 0.30356(15) 0.7488(2) 0.0928(12) Uani 1 1 d . A .
H13B H 0.7000 0.2719 0.7309 0.139 Uiso 1 1 calc R . .
H13C H 0.6689 0.3158 0.8019 0.139 Uiso 1 1 calc R . .
H13D H 0.6404 0.3409 0.7154 0.139 Uiso 1 1 calc R . .
C133 C 0.4135(3) 0.32562(12) 0.77505(16) 0.0629(7) Uani 1 1 d . A .
H13E H 0.3249 0.3101 0.7686 0.094 Uiso 1 1 calc R . .
H13F H 0.4206 0.3646 0.7454 0.094 Uiso 1 1 calc R . .
H13G H 0.4373 0.3341 0.8298 0.094 Uiso 1 1 calc R . .
C171 C 0.41397(18) 0.10375(9) 0.53759(11) 0.0327(4) Uani 1 1 d . . .
H17A H 0.4235 0.0752 0.5835 0.039 Uiso 1 1 calc R A .
C172 C 0.5283(2) 0.09236(11) 0.48942(13) 0.0444(5) Uani 1 1 d . A .
H17B H 0.6082 0.1036 0.5199 0.067 Uiso 1 1 calc R . .
H17C H 0.5188 0.1185 0.4428 0.067 Uiso 1 1 calc R . .
H17D H 0.5310 0.0477 0.4748 0.067 Uiso 1 1 calc R . .
C173 C 0.2887(2) 0.08658(11) 0.48994(12) 0.0441(5) Uani 1 1 d . A .
H17E H 0.2164 0.0917 0.5217 0.066 Uiso 1 1 calc R . .
H17F H 0.2929 0.0426 0.4727 0.066 Uiso 1 1 calc R . .
H17G H 0.2770 0.1145 0.4450 0.066 Uiso 1 1 calc R . .
C31 C -0.2053(7) 0.2590(5) 0.5421(4) 0.0557(12) Uani 0.541(6) 1 d PU B 2
H31A H -0.2853 0.2622 0.5640 0.067 Uiso 0.541(6) 1 calc PR B 2
C32 C -0.1457(9) 0.3135(4) 0.5169(4) 0.0524(12) Uani 0.541(6) 1 d PU B 2
H32A H -0.1844 0.3538 0.5216 0.063 Uiso 0.541(6) 1 calc PR B 2
C33 C -0.0305(8) 0.3076(4) 0.4853(4) 0.0512(12) Uani 0.541(6) 1 d PU B 2
H33A H 0.0116 0.3442 0.4683 0.061 Uiso 0.541(6) 1 calc PR B 2
C34 C 0.0246(6) 0.2486(4) 0.4782(3) 0.0516(11) Uani 0.541(6) 1 d PU B 2
H34A H 0.1041 0.2448 0.4558 0.062 Uiso 0.541(6) 1 calc PR B 2
C35 C -0.0356(8) 0.1950(3) 0.5036(4) 0.0526(12) Uani 0.541(6) 1 d PU B 2
H35A H 0.0022 0.1545 0.4987 0.063 Uiso 0.541(6) 1 calc PR B 2
C36 C -0.1495(8) 0.2009(4) 0.5356(4) 0.0557(13) Uani 0.541(6) 1 d PU B 2
H36A H -0.1906 0.1644 0.5535 0.067 Uiso 0.541(6) 1 calc PR B 2
C31A C -0.1960(8) 0.2942(5) 0.5335(4) 0.0500(12) Uani 0.459(6) 1 d PU B 1
H31B H -0.2586 0.3228 0.5496 0.060 Uiso 0.459(6) 1 calc PR B 1
C32A C -0.0917(12) 0.3170(4) 0.4977(5) 0.0522(13) Uani 0.459(6) 1 d PU B 1
H32B H -0.0849 0.3610 0.4877 0.063 Uiso 0.459(6) 1 calc PR B 1
C33A C 0.0012(8) 0.2768(6) 0.4767(4) 0.0564(13) Uani 0.459(6) 1 d PU B 1
H33B H 0.0737 0.2926 0.4533 0.068 Uiso 0.459(6) 1 calc PR B 1
C34A C -0.0113(9) 0.2127(5) 0.4897(5) 0.0575(13) Uani 0.459(6) 1 d PU B 1
H34B H 0.0539 0.1845 0.4764 0.069 Uiso 0.459(6) 1 calc PR B 1
C35A C -0.1179(10) 0.1895(4) 0.5221(6) 0.0555(13) Uani 0.459(6) 1 d PU B 1
H35B H -0.1284 0.1452 0.5282 0.067 Uiso 0.459(6) 1 calc PR B 1
C36A C -0.2091(8) 0.2308(5) 0.5456(4) 0.0514(12) Uani 0.459(6) 1 d PU B 1
H36B H -0.2806 0.2152 0.5700 0.062 Uiso 0.459(6) 1 calc PR B 1

loop_
_atom_site_aniso_label
_atom_site_aniso_U_11
_atom_site_aniso_U_22
_atom_site_aniso_U_33
_atom_site_aniso_U_23
_atom_site_aniso_U_13
_atom_site_aniso_U_12
P1 0.0267(2) 0.0196(2) 0.0260(2) -0.00160(18) -0.00242(17) 0.00264(18)
Al1 0.0262(3) 0.0327(4) 0.0496(4) -0.0017(3) -0.0046(2) 0.0030(2)
N1 0.0331(8) 0.0319(9) 0.0344(9) 0.0003(7) -0.0084(7) 0.0080(7)
N2 0.0388(9) 0.0318(9) 0.0276(8) 0.0004(7) -0.0008(7) 0.0067(7)
N3 0.0283(8) 0.0210(8) 0.0354(8) -0.0015(6) -0.0004(6) 0.0005(6)
C1 0.0358(10) 0.0223(9) 0.0268(9) -0.0034(7) -0.0065(8) 0.0052(8)
C2 0.0436(12) 0.0504(14) 0.0428(12) 0.0103(10) -0.0086(9) 0.0149(11)
C3 0.0500(14) 0.092(2) 0.0676(17) 0.0201(16) -0.0205(13) 0.0177(15)
C4 0.0681(16) 0.0403(14) 0.0687(16) 0.0166(12) 0.0058(13) 0.0194(12)
C5 0.0364(10) 0.0340(11) 0.0308(10) 0.0033(8) 0.0007(8) 0.0047(9)
C6 0.0538(13) 0.0428(14) 0.0473(13) 0.0011(10) 0.0048(10) -0.0082(11)
C7 0.0454(12) 0.0545(15) 0.0427(12) -0.0044(11) 0.0077(10) 0.0070(11)
C8 0.024(3) 0.054(3) 0.077(4) 0.001(3) 0.004(2) -0.007(2)
C9 0.061(3) 0.066(3) 0.140(4) -0.019(3) 0.054(3) -0.016(2)
C8A 0.024(3) 0.058(4) 0.088(6) -0.005(4) 0.019(4) -0.009(3)
C9A 0.056(3) 0.070(4) 0.085(4) -0.002(3) -0.002(3) -0.016(3)
C10 0.0445(12) 0.0584(16) 0.0541(14) -0.0083(12) -0.0027(10) 0.0244(12)
C11 0.0534(14) 0.0585(17) 0.0603(15) 0.0070(12) 0.0093(12) 0.0247(12)
C12 0.0265(9) 0.0230(10) 0.0486(11) 0.0033(8) 0.0068(8) -0.0010(8)
C13 0.0369(11) 0.0236(11) 0.0692(15) -0.0026(10) 0.0120(10) -0.0035(9)
C14 0.0611(15) 0.0221(12) 0.0837(19) 0.0064(12) 0.0279(13) -0.0019(10)
C15 0.0706(16) 0.0324(13) 0.0755(18) 0.0227(13) 0.0332(14) 0.0075(12)
C16 0.0546(13) 0.0379(13) 0.0508(13) 0.0148(10) 0.0206(10) 0.0060(11)
C17 0.0320(10) 0.0289(11) 0.0435(11) 0.0061(9) 0.0134(8) 0.0009(8)
C18 0.0318(9) 0.0211(9) 0.0305(9) -0.0027(7) -0.0021(7) 0.0039(8)
C19 0.0444(11) 0.0290(11) 0.0340(10) -0.0017(8) -0.0011(8) 0.0068(9)
C20 0.0588(14) 0.0360(12) 0.0418(12) -0.0074(10) 0.0089(10) 0.0111(11)
C21 0.0559(14) 0.0342(13) 0.0604(14) -0.0058(11) 0.0016(11) 0.0204(11)
C22 0.0543(13) 0.0342(12) 0.0510(13) 0.0031(10) -0.0127(10) 0.0138(10)
C23 0.0428(11) 0.0285(11) 0.0345(10) -0.0003(8) -0.0050(8) 0.0069(9)
C24 0.0308(9) 0.0233(9) 0.0221(8) 0.0011(7) 0.0015(7) -0.0026(7)
C25 0.0327(10) 0.0267(10) 0.0327(10) 0.0001(8) 0.0051(7) -0.0017(8)
C26 0.0472(11) 0.0262(11) 0.0364(10) -0.0033(8) 0.0097(9) -0.0060(9)
C27 0.0470(12) 0.0374(12) 0.0352(11) -0.0057(9) 0.0008(9) -0.0172(10)
C28 0.0335(10) 0.0470(13) 0.0349(11) 0.0007(9) -0.0056(8) -0.0073(9)
C29 0.0328(10) 0.0293(11) 0.0306(9) -0.0006(8) -0.0012(7) -0.0003(8)
C131 0.0580(15) 0.0272(12) 0.0808(18) -0.0118(12) -0.0092(13) -0.0076(11)
C132 0.0624(18) 0.0474(18) 0.164(4) -0.023(2) -0.018(2) -0.0154(15)
C133 0.0850(19) 0.0314(13) 0.0714(17) -0.0147(12) 0.0016(14) 0.0005(13)
C171 0.0365(10) 0.0289(11) 0.0339(10) 0.0038(8) 0.0099(8) -0.0017(8)
C172 0.0495(12) 0.0348(12) 0.0519(13) 0.0024(10) 0.0213(10) 0.0004(10)
C173 0.0476(12) 0.0480(14) 0.0365(11) 0.0039(10) 0.0037(9) -0.0031(10)
C31 0.055(2) 0.053(3) 0.057(2) -0.002(3) -0.0076(18) 0.006(2)
C32 0.057(3) 0.046(2) 0.052(3) -0.002(2) -0.014(2) 0.008(2)
C33 0.058(2) 0.041(2) 0.052(2) 0.004(2) -0.011(2) 0.003(2)
C34 0.061(2) 0.043(3) 0.048(2) 0.001(2) -0.0065(18) 0.007(2)
C35 0.062(3) 0.041(2) 0.053(2) 0.002(2) -0.006(2) 0.003(2)
C36 0.061(3) 0.049(2) 0.056(3) 0.000(2) -0.005(2) 0.002(2)
C31A 0.059(2) 0.043(3) 0.046(2) 0.004(2) -0.010(2) 0.006(2)
C32A 0.062(3) 0.044(2) 0.048(3) 0.001(2) -0.010(2) 0.002(2)
C33A 0.062(3) 0.052(3) 0.053(2) 0.001(3) -0.004(2) 0.003(2)
C34A 0.063(3) 0.050(3) 0.058(3) 0.000(3) -0.004(2) 0.008(2)
C35A 0.063(3) 0.045(3) 0.056(3) -0.001(2) -0.007(2) 0.008(2)
C36A 0.056(2) 0.042(3) 0.054(2) 0.004(2) -0.010(2) 0.003(2)

loop_
_atom_type_symbol
_atom_type_description
_atom_type_scat_dispersion_real
_atom_type_scat_dispersion_imag
_atom_type_scat_source
C C 0.0033 0.0016 'International Tables Vol C Tables 4.2.6.8 and 6.1.1.4'
H H 0.0000 0.0000 'International Tables Vol C Tables 4.2.6.8 and 6.1.1.4'
N N 0.0061 0.0033 'International Tables Vol C Tables 4.2.6.8 and 6.1.1.4'
Al Al 0.0645 0.0514 'International Tables Vol C Tables 4.2.6.8 and 6.1.1.4'
P P 0.1023 0.0942 'International Tables Vol C Tables 4.2.6.8 and 6.1.1.4'

loop_
_geom_angle_atom_site_label_1
_geom_angle_atom_site_label_2
_geom_angle_atom_site_label_3
_geom_angle
N3 P1 C18 113.19(8)
N3 P1 C24 115.00(8)
C18 P1 C24 107.77(8)
N3 P1 C1 104.30(8)
C18 P1 C1 112.98(8)
C24 P1 C1 103.25(8)
N1 Al1 N3 90.65(7)
N1 Al1 C8 109.74(19)
N3 Al1 C8 115.0(2)
N1 Al1 C10 114.54(10)
N3 Al1 C10 110.24(8)
C8 Al1 C10 114.5(2)
N1 Al1 C8A 126.8(3)
N3 Al1 C8A 113.8(4)
C8 Al1 C8A 17.4(3)
C10 Al1 C8A 100.6(3)
C1 N1 C2 112.64(17)
C1 N1 Al1 121.54(12)
C2 N1 Al1 124.15(13)
C1 N2 C5 125.40(16)
C12 N3 P1 117.57(12)
C12 N3 Al1 129.77(12)
P1 N3 Al1 112.65(9)
N2 C1 N1 124.67(16)
N2 C1 P1 126.18(14)
N1 C1 P1 108.99(14)
N1 C2 C3 111.2(2)
N1 C2 C4 110.35(18)
C3 C2 C4 111.7(2)
N1 C2 H2B 107.8
C3 C2 H2B 107.8
C4 C2 H2B 107.8
C2 C3 H3A 109.5
C2 C3 H3B 109.5
H3A C3 H3B 109.5
C2 C3 H3C 109.5
H3A C3 H3C 109.5
H3B C3 H3C 109.5
C2 C4 H4A 109.5
C2 C4 H4B 109.5
H4A C4 H4B 109.5
C2 C4 H4C 109.5
H4A C4 H4C 109.5
H4B C4 H4C 109.5
N2 C5 C7 109.44(16)
N2 C5 C6 107.80(17)
C7 C5 C6 109.73(18)
N2 C5 H5A 109.9
C7 C5 H5A 109.9
C6 C5 H5A 109.9
C5 C6 H6A 109.5
C5 C6 H6B 109.5
H6A C6 H6B 109.5
C5 C6 H6C 109.5
H6A C6 H6C 109.5
H6B C6 H6C 109.5
C5 C7 H7A 109.5
C5 C7 H7B 109.5
H7A C7 H7B 109.5
C5 C7 H7C 109.5
H7A C7 H7C 109.5
H7B C7 H7C 109.5
C9 C8 Al1 111.7(4)
C9 C8 H8A 109.3
Al1 C8 H8A 109.3
C9 C8 H8B 109.3
Al1 C8 H8B 109.3
H8A C8 H8B 107.9
C8 C9 H9A 109.5
C8 C9 H9B 109.5
H9A C9 H9B 109.5
C8 C9 H9C 109.5
H9A C9 H9C 109.5
H9B C9 H9C 109.5
C9A C8A Al1 118.8(6)
C9A C8A H8AA 107.6
Al1 C8A H8AA 107.6
C9A C8A H8AB 107.6
Al1 C8A H8AB 107.6
H8AA C8A H8AB 107.0
C11 C10 Al1 118.10(17)
C11 C10 H10A 121.0
Al1 C10 H10A 121.0
C10 C11 H11A 109.5
C10 C11 H11B 109.5
H11A C11 H11B 109.5
C10 C11 H11C 109.5
H11A C11 H11C 109.5
H11B C11 H11C 109.5
C17 C12 C13 120.16(19)
C17 C12 N3 120.21(17)
C13 C12 N3 119.62(18)
C14 C13 C12 117.9(2)
C14 C13 C131 117.7(2)
C12 C13 C131 124.3(2)
C15 C14 C13 122.2(2)
C15 C14 H14A 118.9
C13 C14 H14A 118.9
C14 C15 C16 119.2(2)
C14 C15 H15A 120.4
C16 C15 H15A 120.4
C15 C16 C17 121.6(2)
C15 C16 H16A 119.2
C17 C16 H16A 119.2
C16 C17 C12 118.5(2)
C16 C17 C171 117.58(19)
C12 C17 C171 123.84(17)
C19 C18 C23 119.66(17)
C19 C18 P1 119.67(14)
C23 C18 P1 120.64(14)
C20 C19 C18 120.04(18)
C20 C19 H19A 120.0
C18 C19 H19A 120.0
C19 C20 C21 120.0(2)
C19 C20 H20A 120.0
C21 C20 H20A 120.0
C22 C21 C20 120.1(2)
C22 C21 H21A 120.0
C20 C21 H21A 120.0
C21 C22 C23 120.5(2)
C21 C22 H22A 119.8
C23 C22 H22A 119.8
C22 C23 C18 119.68(19)
C22 C23 H23A 120.2
C18 C23 H23A 120.2
C29 C24 C25 119.30(17)
C29 C24 P1 124.04(14)
C25 C24 P1 116.50(13)
C26 C25 C24 120.53(18)
C26 C25 H25A 119.7
C24 C25 H25A 119.7
C27 C26 C25 119.62(19)
C27 C26 H26A 120.2
C25 C26 H26A 120.2
C28 C27 C26 120.20(18)
C28 C27 H27A 119.9
C26 C27 H27A 119.9
C27 C28 C29 120.56(18)
C27 C28 H28A 119.7
C29 C28 H28A 119.7
C28 C29 C24 119.79(19)
C28 C29 H29A 120.1
C24 C29 H29A 120.1
C13 C131 C133 112.7(2)
C13 C131 C132 110.1(3)
C133 C131 C132 108.5(2)
C13 C131 H13A 108.5
C133 C131 H13A 108.5
C132 C131 H13A 108.5
C131 C132 H13B 109.5
C131 C132 H13C 109.5
H13B C132 H13C 109.5
C131 C132 H13D 109.5
H13B C132 H13D 109.5
H13C C132 H13D 109.5
C131 C133 H13E 109.5
C131 C133 H13F 109.5
H13E C133 H13F 109.5
C131 C133 H13G 109.5
H13E C133 H13G 109.5
H13F C133 H13G 109.5
C17 C171 C173 113.06(17)
C17 C171 C172 109.55(16)
C173 C171 C172 109.64(17)
C17 C171 H17A 108.2
C173 C171 H17A 108.2
C172 C171 H17A 108.2
C171 C172 H17B 109.5
C171 C172 H17C 109.5
H17B C172 H17C 109.5
C171 C172 H17D 109.5
H17B C172 H17D 109.5
H17C C172 H17D 109.5
C171 C173 H17E 109.5
C171 C173 H17F 109.5
H17E C173 H17F 109.5
C171 C173 H17G 109.5
H17E C173 H17G 109.5
H17F C173 H17G 109.5
C36 C31 C32 120.6(6)
C36 C31 H31A 119.7
C32 C31 H31A 119.7
C33 C32 C31 118.7(6)
C33 C32 H32A 120.6
C31 C32 H32A 120.6
C32 C33 C34 120.2(6)
C32 C33 H33A 119.9
C34 C33 H33A 119.9
C33 C34 C35 120.3(6)
C33 C34 H34A 119.8
C35 C34 H34A 119.8
C36 C35 C34 119.4(7)
C36 C35 H35A 120.3
C34 C35 H35A 120.3
C35 C36 C31 120.7(7)
C35 C36 H36A 119.6
C31 C36 H36A 119.6
C36A C31A C32A 120.2(7)
C36A C31A H31B 119.9
C32A C31A H31B 119.9
C33A C32A C31A 120.5(7)
C33A C32A H32B 119.8
C31A C32A H32B 119.8
C32A C33A C34A 119.3(7)
C32A C33A H33B 120.4
C34A C33A H33B 120.4
C33A C34A C35A 120.4(8)
C33A C34A H34B 119.8
C35A C34A H34B 119.8
C36A C35A C34A 119.8(9)
C36A C35A H35B 120.1
C34A C35A H35B 120.1
C31A C36A C35A 119.7(8)
C31A C36A H36B 120.1
C35A C36A H36B 120.1

loop_
_geom_bond_atom_site_label_1
_geom_bond_atom_site_label_2
_geom_bond_distance
P1 N3 1.6233(16)
P1 C18 1.8001(18)
P1 C24 1.8181(18)
P1 C1 1.8624(18)
Al1 N1 1.8953(18)
Al1 N3 1.9407(16)
Al1 C8 1.961(7)
Al1 C10 1.994(2)
Al1 C8A 2.023(10)
N1 C1 1.369(2)
N1 C2 1.489(3)
N2 C1 1.279(3)
N2 C5 1.459(2)
N3 C12 1.459(2)
C2 C3 1.521(3)
C2 C4 1.521(4)
C2 H2B 1.0000
C3 H3A 0.9800
C3 H3B 0.9800
C3 H3C 0.9800
C4 H4A 0.9800
C4 H4B 0.9800
C4 H4C 0.9800
C5 C7 1.522(3)
C5 C6 1.524(3)
C5 H5A 1.0000
C6 H6A 0.9800
C6 H6B 0.9800
C6 H6C 0.9800
C7 H7A 0.9800
C7 H7B 0.9800
C7 H7C 0.9800
C8 C9 1.505(7)
C8 H8A 0.9900
C8 H8B 0.9900
C9 H9A 0.9800
C9 H9B 0.9800
C9 H9C 0.9800
C8A C9A 1.484(13)
C8A H8AA 0.9900
C8A H8AB 0.9900
C9A H9AA 0.9800
C9A H9AB 0.9800
C9A H9AC 0.9800
C10 C11 1.536(3)
C10 H10A 0.9500
C11 H11A 0.9800
C11 H11B 0.9800
C11 H11C 0.9800
C12 C17 1.414(3)
C12 C13 1.415(3)
C13 C14 1.398(3)
C13 C131 1.515(3)
C14 C15 1.376(4)
C14 H14A 0.9500
C15 C16 1.380(3)
C15 H15A 0.9500
C16 C17 1.396(3)
C16 H16A 0.9500
C17 C171 1.518(3)
C18 C19 1.395(3)
C18 C23 1.396(3)
C19 C20 1.384(3)
C19 H19A 0.9500
C20 C21 1.386(3)
C20 H20A 0.9500
C21 C22 1.383(3)
C21 H21A 0.9500
C22 C23 1.384(3)
C22 H22A 0.9500
C23 H23A 0.9500
C24 C29 1.390(3)
C24 C25 1.395(3)
C25 C26 1.385(3)
C25 H25A 0.9500
C26 C27 1.385(3)
C26 H26A 0.9500
C27 C28 1.377(3)
C27 H27A 0.9500
C28 C29 1.388(3)
C28 H28A 0.9500
C29 H29A 0.9500
C131 C133 1.536(4)
C131 C132 1.547(4)
C131 H13A 1.0000
C132 H13B 0.9800
C132 H13C 0.9800
C132 H13D 0.9800
C133 H13E 0.9800
C133 H13F 0.9800
C133 H13G 0.9800
C171 C173 1.533(3)
C171 C172 1.536(3)
C171 H17A 1.0000
C172 H17B 0.9800
C172 H17C 0.9800
C172 H17D 0.9800
C173 H17E 0.9800
C173 H17F 0.9800
C173 H17G 0.9800
C31 C36 1.368(10)
C31 C32 1.398(10)
C31 H31A 0.9500
C32 C33 1.370(9)
C32 H32A 0.9500
C33 C34 1.386(8)
C33 H33A 0.9500
C34 C35 1.387(9)
C34 H34A 0.9500
C35 C36 1.362(10)
C35 H35A 0.9500
C36 H36A 0.9500
C31A C36A 1.366(10)
C31A C32A 1.387(11)
C31A H31B 0.9500
C32A C33A 1.365(11)
C32A H32B 0.9500
C33A C34A 1.382(12)
C33A H33B 0.9500
C34A C35A 1.381(13)
C34A H34B 0.9500
C35A C36A 1.380(11)
C35A H35B 0.9500
C36A H36B 0.9500
